data_4061269
loop_
_publ_author_name
'Ionkin, Alex S.'
'Marshall, William J.'

_publ_section_title
;
 Rare Organometallic Complex of Divalent, Four-Coordinate Iridium:
 Synthesis, Structural Characterization, and First Insights into Reactivity
;
_journal_coden_ASTM ORGND7
_journal_issue 25
_journal_name_full Organometallics
_journal_page_first 6031
_journal_page_last 6041
_journal_paper_doi 10.1021/om049444k
_journal_volume 23
_journal_year 2004
_chemical_formula_sum 'C33 H30 Cl F12 Ir N2 O2'
_chemical_formula_weight 942.24
_space_group_IT_number 2
_symmetry_cell_setting triclinic
_symmetry_space_group_name_Hall '-P 1'
_symmetry_space_group_name_H-M 'P -1'
_cell_angle_alpha 100.636(3)
_cell_angle_beta 98.217(3)
_cell_angle_gamma 94.766(3)
_cell_formula_units_Z 2
_cell_length_a 10.8837(15)
_cell_length_b 11.9141(16)
_cell_length_c 13.6025(18)
_cell_measurement_temperature 293(2)
_cell_volume 1704.8(4)
_diffrn_ambient_temperature 293(2)
_exptl_crystal_density_diffrn 1.836
_cod_depositor_comments
;
The following automatic conversions were performed:
'_symmetry_cell_setting' value 'Triclinic' changed to 'triclinic'
according to '/home/saulius/struct/CIF-dictionaries/cif_core.dic'
dictionary named 'cif_core.dic' version 2.4.1 from 2010-06-29.

Automatic conversion script
Id: cif_fix_enum 1527 2010-12-29 10:47:43Z saulius 
;
_cod_original_sg_symbol_H-M 'P 1'
_cod_database_code 4061269

loop_
_symmetry_equiv_pos_as_xyz
'x, y, z'
'-x, -y, -z'

loop_
_atom_site_label
_atom_site_type_symbol
_atom_site_fract_x
_atom_site_fract_y
_atom_site_fract_z
_atom_site_U_iso_or_equiv
_atom_site_adp_type
_atom_site_occupancy
_atom_site_symmetry_multiplicity
_atom_site_calc_flag
_atom_site_refinement_flags
_atom_site_disorder_assembly
_atom_site_disorder_group
Ir1 Ir 0.880529(7) 0.205168(6) 0.273859(5) 0.01770(3) Uani 1 1 d . . .
F1 F 0.41274(18) 0.51435(17) 0.10177(15) 0.0542(5) Uani 1 1 d . . .
O1 O 1.02826(17) 0.33434(15) 0.25089(14) 0.0278(3) Uani 1 1 d . . .
H1 H 1.078(3) 0.314(3) 0.215(3) 0.041(9) Uiso 1 1 d . . .
N1 N 0.83444(17) 0.18307(16) 0.11956(14) 0.0209(4) Uani 1 1 d . . .
Cl1 Cl 1.04021(5) 0.07312(5) 0.26157(4) 0.02518(11) Uani 1 1 d . . .
C1 C 1.0247(3) 0.4553(2) 0.2592(2) 0.0347(5) Uani 1 1 d . . .
H1A H 0.9895 0.4853 0.3181 0.052 Uiso 1 1 calc R . .
H1B H 0.9744 0.4697 0.1998 0.052 Uiso 1 1 calc R . .
H1C H 1.1080 0.4923 0.2653 0.052 Uiso 1 1 calc R . .
F2 F 0.4152(3) 0.5842(3) 0.25487(17) 0.0977(11) Uani 1 1 d . . .
C2 C 0.8779(2) 0.1051(2) 0.05169(17) 0.0287(5) Uani 1 1 d . . .
H2A H 0.9216 0.0486 0.0747 0.034 Uiso 1 1 calc R . .
F3 F 0.5430(2) 0.6566(2) 0.1733(3) 0.1161(14) Uani 1 1 d . . .
C3 C 0.8598(2) 0.1062(2) -0.05068(18) 0.0326(5) Uani 1 1 d . . .
H3A H 0.8908 0.0508 -0.0952 0.039 Uiso 1 1 calc R . .
F4 F 0.64651(19) 0.44945(16) 0.50459(12) 0.0493(5) Uani 1 1 d . . .
C4 C 0.7955(2) 0.1897(2) -0.08728(17) 0.0294(5) Uani 1 1 d . . .
F5 F 0.83825(16) 0.42850(13) 0.49348(11) 0.0384(4) Uani 1 1 d . . .
C5 C 0.7500(2) 0.2691(2) -0.01697(17) 0.0271(5) Uani 1 1 d . . .
H5A H 0.7065 0.3264 -0.0387 0.033 Uiso 1 1 calc R . .
F6 F 0.70189(15) 0.28032(13) 0.46874(12) 0.0351(3) Uani 1 1 d . . .
C6 C 0.7689(2) 0.26415(19) 0.08563(16) 0.0217(4) Uani 1 1 d . . .
F7 F 0.55808(18) -0.11591(16) 0.54830(13) 0.0483(4) Uani 1 1 d . . .
C7 C 0.7198(2) 0.33870(19) 0.16548(16) 0.0224(4) Uani 1 1 d . . .
F8 F 0.60581(19) -0.25831(15) 0.44583(18) 0.0575(5) Uani 1 1 d . . .
C8 C 0.6376(2) 0.4159(2) 0.14034(18) 0.0291(5) Uani 1 1 d . . .
H8A H 0.6189 0.4246 0.0735 0.035 Uiso 1 1 calc R . .
F9 F 0.44005(16) -0.18067(17) 0.40590(14) 0.0509(5) Uani 1 1 d . . .
C9 C 0.5834(2) 0.4802(2) 0.21501(19) 0.0297(5) Uani 1 1 d . . .
F10 F 0.67311(18) -0.03016(16) 0.08588(12) 0.0475(4) Uani 1 1 d . . .
C10 C 0.6123(2) 0.4672(2) 0.31422(18) 0.0262(5) Uani 1 1 d . . .
H10A H 0.5760 0.5100 0.3644 0.031 Uiso 1 1 calc R . .
F11 F 0.48834(17) -0.05128(17) 0.12171(13) 0.0548(5) Uani 1 1 d . . .
C11 C 0.6956(2) 0.39034(19) 0.33970(16) 0.0216(4) Uani 1 1 d . . .
F12 F 0.57958(14) 0.11777(14) 0.13372(12) 0.0388(4) Uani 1 1 d . . .
C12 C 0.7535(2) 0.32158(18) 0.26716(16) 0.0200(4) Uani 1 1 d . . .
C13 C 0.7772(3) 0.1940(3) -0.19826(19) 0.0442(7) Uani 1 1 d . . .
H13A H 0.7258 0.2533 -0.2103 0.066 Uiso 1 1 calc R . .
H13B H 0.7372 0.1212 -0.2371 0.066 Uiso 1 1 calc R . .
H13C H 0.8569 0.2101 -0.2182 0.066 Uiso 1 1 calc R . .
C14 C 0.4915(3) 0.5605(3) 0.1865(2) 0.0433(7) Uani 1 1 d . . .
C15 C 0.7199(2) 0.3858(2) 0.45059(18) 0.0279(5) Uani 1 1 d . . .
N16 N 0.95094(17) 0.22836(15) 0.42407(13) 0.0195(3) Uani 1 1 d . . .
C17 C 1.0491(2) 0.3052(2) 0.47084(17) 0.0250(4) Uani 1 1 d . . .
H17A H 1.0788 0.3597 0.4364 0.030 Uiso 1 1 calc R . .
C18 C 1.1072(2) 0.3059(2) 0.56784(17) 0.0264(5) Uani 1 1 d . . .
H18A H 1.1736 0.3613 0.5984 0.032 Uiso 1 1 calc R . .
C19 C 1.0664(2) 0.2237(2) 0.62020(16) 0.0242(4) Uani 1 1 d . . .
C20 C 0.9666(2) 0.1428(2) 0.57057(16) 0.0230(4) Uani 1 1 d . . .
H20A H 0.9378 0.0857 0.6026 0.028 Uiso 1 1 calc R . .
C21 C 0.9096(2) 0.14715(18) 0.47294(16) 0.0198(4) Uani 1 1 d . . .
C22 C 0.8022(2) 0.06996(18) 0.41312(16) 0.0199(4) Uani 1 1 d . . .
C23 C 0.7386(2) -0.00927(19) 0.45727(17) 0.0233(4) Uani 1 1 d . . .
H23A H 0.7678 -0.0174 0.5229 0.028 Uiso 1 1 calc R . .
C24 C 0.6317(2) -0.0755(2) 0.40262(18) 0.0252(4) Uani 1 1 d . . .
C25 C 0.5902(2) -0.0636(2) 0.30452(18) 0.0262(5) Uani 1 1 d . . .
H25A H 0.5182 -0.1082 0.2680 0.031 Uiso 1 1 calc R . .
C26 C 0.6544(2) 0.0139(2) 0.25960(17) 0.0233(4) Uani 1 1 d . . .
C27 C 0.7638(2) 0.08565(18) 0.31232(16) 0.0194(4) Uani 1 1 d . . .
C28 C 1.1287(2) 0.2213(2) 0.72602(18) 0.0320(5) Uani 1 1 d . . .
H28A H 1.2168 0.2438 0.7326 0.048 Uiso 1 1 calc R . .
H28B H 1.1154 0.1449 0.7387 0.048 Uiso 1 1 calc R . .
H28C H 1.0937 0.2736 0.7741 0.048 Uiso 1 1 calc R . .
C29 C 0.5594(2) -0.1574(2) 0.4502(2) 0.0328(5) Uani 1 1 d . . .
C30 C 0.6000(2) 0.0135(2) 0.15121(19) 0.0335(5) Uani 1 1 d . . .
C31 C 1.0996(4) 0.3770(4) 0.0055(3) 0.0597(9) Uani 1 1 d . . .
H31A H 1.0853 0.3753 -0.0661 0.090 Uiso 1 1 calc R . .
H31B H 1.1372 0.4520 0.0409 0.090 Uiso 1 1 calc R . .
H31C H 1.0214 0.3599 0.0276 0.090 Uiso 1 1 calc R . .
C32 C 1.1845(3) 0.2899(3) 0.0276(3) 0.0554(8) Uani 1 1 d . . .
H32A H 1.1452 0.2134 -0.0048 0.066 Uiso 1 1 calc R . .
H32B H 1.2616 0.3036 0.0014 0.066 Uiso 1 1 calc R . .
O33 O 1.21066(19) 0.2989(2) 0.13584(17) 0.0458(5) Uani 1 1 d . . .
C34 C 1.3099(4) 0.2345(4) 0.1654(3) 0.0636(10) Uiso 1 1 d . . .
H34A H 1.3831 0.2560 0.1369 0.076 Uiso 1 1 calc R . .
H34B H 1.2847 0.1530 0.1407 0.076 Uiso 1 1 calc R . .
C35 C 1.3391(3) 0.2602(5) 0.2778(4) 0.0853(16) Uani 1 1 d . . .
H35A H 1.4103 0.2230 0.2993 0.128 Uiso 1 1 calc R . .
H35B H 1.2686 0.2324 0.3052 0.128 Uiso 1 1 calc R . .
H35C H 1.3573 0.3417 0.3017 0.128 Uiso 1 1 calc R . .

loop_
_atom_site_aniso_label
_atom_site_aniso_U_11
_atom_site_aniso_U_22
_atom_site_aniso_U_33
_atom_site_aniso_U_23
_atom_site_aniso_U_13
_atom_site_aniso_U_12
Ir1 0.01931(4) 0.01738(5) 0.01664(4) 0.00371(3) 0.00187(3) 0.00438(3)
F1 0.0523(11) 0.0551(11) 0.0517(11) 0.0087(9) -0.0135(8) 0.0273(9)
O1 0.0297(9) 0.0240(8) 0.0324(9) 0.0075(7) 0.0109(7) 0.0037(7)
N1 0.0219(8) 0.0232(9) 0.0181(8) 0.0043(7) 0.0017(7) 0.0071(7)
Cl1 0.0266(2) 0.0271(3) 0.0239(2) 0.0062(2) 0.00442(19) 0.0116(2)
C1 0.0411(14) 0.0236(12) 0.0398(14) 0.0081(10) 0.0075(11) -0.0003(10)
F2 0.116(2) 0.143(3) 0.0502(12) 0.0171(14) 0.0151(13) 0.108(2)
C2 0.0322(12) 0.0313(13) 0.0229(11) 0.0022(9) 0.0030(9) 0.0145(10)
F3 0.0665(15) 0.0388(12) 0.236(4) 0.0564(18) -0.039(2) 0.0092(11)
C3 0.0317(12) 0.0450(15) 0.0212(11) 0.0006(10) 0.0040(9) 0.0178(11)
F4 0.0753(12) 0.0539(11) 0.0300(8) 0.0103(7) 0.0238(8) 0.0415(10)
C4 0.0255(11) 0.0436(14) 0.0200(10) 0.0053(10) 0.0041(8) 0.0097(10)
F5 0.0480(9) 0.0329(8) 0.0277(7) 0.0008(6) -0.0086(6) 0.0041(7)
C5 0.0269(11) 0.0336(13) 0.0225(10) 0.0078(9) 0.0023(9) 0.0115(9)
F6 0.0458(9) 0.0315(8) 0.0361(8) 0.0150(6) 0.0194(7) 0.0114(7)
C6 0.0207(10) 0.0236(11) 0.0212(10) 0.0048(8) 0.0017(8) 0.0059(8)
F7 0.0587(11) 0.0514(11) 0.0365(9) 0.0129(8) 0.0161(8) -0.0081(9)
C7 0.0234(10) 0.0225(11) 0.0214(10) 0.0040(8) 0.0024(8) 0.0070(8)
F8 0.0636(12) 0.0310(9) 0.0913(15) 0.0282(10) 0.0333(11) 0.0097(8)
C8 0.0345(12) 0.0280(12) 0.0244(11) 0.0051(9) -0.0009(9) 0.0123(10)
F9 0.0326(8) 0.0663(12) 0.0549(11) 0.0267(9) 0.0031(7) -0.0146(8)
C9 0.0313(12) 0.0261(12) 0.0296(12) 0.0018(9) -0.0031(9) 0.0128(10)
F10 0.0633(11) 0.0483(10) 0.0250(7) -0.0038(7) 0.0059(7) -0.0011(9)
C10 0.0282(11) 0.0223(11) 0.0260(11) -0.0017(9) 0.0032(9) 0.0083(9)
F11 0.0469(10) 0.0640(12) 0.0423(9) 0.0182(9) -0.0201(8) -0.0290(9)
C11 0.0232(10) 0.0189(10) 0.0219(10) 0.0024(8) 0.0028(8) 0.0031(8)
F12 0.0326(8) 0.0431(9) 0.0404(8) 0.0200(7) -0.0083(6) 0.0005(7)
C12 0.0214(10) 0.0172(10) 0.0211(10) 0.0040(8) 0.0023(8) 0.0022(8)
C13 0.0444(15) 0.070(2) 0.0213(12) 0.0097(12) 0.0050(11) 0.0257(15)
C14 0.0498(17) 0.0407(16) 0.0360(14) -0.0014(12) -0.0051(12) 0.0277(13)
C15 0.0364(12) 0.0240(11) 0.0256(11) 0.0045(9) 0.0082(9) 0.0119(9)
N16 0.0212(8) 0.0175(8) 0.0195(8) 0.0040(7) 0.0014(7) 0.0038(7)
C17 0.0258(11) 0.0236(11) 0.0245(10) 0.0055(9) 0.0017(8) -0.0012(9)
C18 0.0253(11) 0.0261(11) 0.0240(10) 0.0017(9) -0.0020(8) -0.0009(9)
C19 0.0252(10) 0.0258(11) 0.0203(10) 0.0022(8) -0.0004(8) 0.0074(9)
C20 0.0271(11) 0.0226(11) 0.0200(10) 0.0054(8) 0.0028(8) 0.0051(8)
C21 0.0230(10) 0.0182(10) 0.0190(9) 0.0034(8) 0.0037(8) 0.0061(8)
C22 0.0223(10) 0.0170(10) 0.0198(9) 0.0018(8) 0.0026(8) 0.0040(8)
C23 0.0266(10) 0.0207(10) 0.0231(10) 0.0047(8) 0.0056(8) 0.0030(8)
C24 0.0259(11) 0.0216(11) 0.0296(11) 0.0060(9) 0.0082(9) 0.0021(8)
C25 0.0218(10) 0.0248(11) 0.0293(11) 0.0021(9) 0.0011(9) 0.0006(8)
C26 0.0220(10) 0.0227(11) 0.0236(10) 0.0032(8) 0.0007(8) 0.0018(8)
C27 0.0214(10) 0.0169(10) 0.0202(9) 0.0027(8) 0.0036(8) 0.0046(8)
C28 0.0341(12) 0.0382(14) 0.0213(11) 0.0048(10) -0.0028(9) 0.0054(10)
C29 0.0324(12) 0.0303(13) 0.0372(13) 0.0109(11) 0.0074(10) -0.0011(10)
C30 0.0315(12) 0.0353(14) 0.0282(12) 0.0052(10) -0.0052(10) -0.0083(10)
C31 0.060(2) 0.084(3) 0.0365(16) 0.0131(17) 0.0079(15) 0.0128(19)
C32 0.055(2) 0.060(2) 0.0498(18) 0.0004(16) 0.0213(16) 0.0011(16)
O33 0.0368(10) 0.0510(13) 0.0564(13) 0.0181(10) 0.0176(9) 0.0094(9)
C35 0.0333(17) 0.113(4) 0.126(4) 0.079(3) 0.000(2) -0.001(2)

loop_
_geom_bond_atom_site_label_1
_geom_bond_atom_site_label_2
_geom_bond_distance
_geom_bond_site_symmetry_2
_geom_bond_publ_flag
Ir1 C27 2.020(2) . ?
Ir1 N16 2.0366(18) . ?
Ir1 C12 2.042(2) . ?
Ir1 N1 2.0492(18) . ?
Ir1 O1 2.2274(17) . ?
Ir1 Cl1 2.4421(6) . ?
F1 C14 1.330(3) . ?
O1 C1 1.429(3) . ?
N1 C2 1.349(3) . ?
N1 C6 1.357(3) . ?
F2 C14 1.340(4) . ?
C2 C3 1.381(3) . ?
F3 C14 1.287(4) . ?
C3 C4 1.388(4) . ?
F4 C15 1.348(3) . ?
C4 C5 1.391(3) . ?
C4 C13 1.505(3) . ?
F5 C15 1.350(3) . ?
C5 C6 1.394(3) . ?
F6 C15 1.329(3) . ?
C6 C7 1.464(3) . ?
F7 C29 1.337(3) . ?
C7 C8 1.389(3) . ?
C7 C12 1.436(3) . ?
F8 C29 1.337(3) . ?
C8 C9 1.387(3) . ?
F9 C29 1.335(3) . ?
C9 C10 1.381(3) . ?
C9 C14 1.501(3) . ?
F10 C30 1.340(3) . ?
C10 C11 1.395(3) . ?
F11 C30 1.350(3) . ?
C11 C12 1.417(3) . ?
C11 C15 1.505(3) . ?
F12 C30 1.338(3) . ?
N16 C17 1.347(3) . ?
N16 C21 1.353(3) . ?
C17 C18 1.377(3) . ?
C18 C19 1.393(3) . ?
C19 C20 1.393(3) . ?
C19 C28 1.507(3) . ?
C20 C21 1.395(3) . ?
C21 C22 1.465(3) . ?
C22 C23 1.397(3) . ?
C22 C27 1.426(3) . ?
C23 C24 1.382(3) . ?
C24 C25 1.383(3) . ?
C24 C29 1.497(3) . ?
C25 C26 1.392(3) . ?
C26 C27 1.422(3) . ?
C26 C30 1.507(3) . ?
C31 C32 1.489(5) . ?
C32 O33 1.442(4) . ?
O33 C34 1.430(4) . ?
C34 C35 1.486(6) . ?
